data_2207913
loop_
_publ_author_name
'Nenad Juda\(s'
'Branko Kaitner'

_publ_section_title
;
 Weak intermolecular hydrogen bonding in the pyridine adduct of a
 nickel(II) complex with a sterically demanding \b-diketonate ligand
;
_journal_coeditor_code TK6292
_journal_issue 1
_journal_name_full 'Acta Crystallographica Section E'
_journal_page_first m58
_journal_page_last m60
_journal_paper_doi 10.1107/S1600536805040043
_journal_volume 62
_journal_year 2006
_chemical_formula_iupac '[Ni (C22 H17 O2)2 (C5 H5 N)2]'
_chemical_formula_moiety 'C54 H44 N2 Ni O4'
_chemical_formula_sum 'C54 H44 N2 Ni O4'
_chemical_formula_weight 843.60
_chemical_name_common
;
trans-bis(\a-benzyldibenzoylmethanato)di(pyridine)nickel(II)
;
_chemical_name_systematic
;
trans-bis(2-benzyl-1,3-diphenylpropane-1,3-dionato)dipyridinenickel(II)
;
_space_group_IT_number 14
_symmetry_cell_setting monoclinic
_symmetry_space_group_name_Hall '-P 2ybc'
_symmetry_space_group_name_H-M 'P 1 21/c 1'
_cell_angle_alpha 90
_cell_angle_beta 97.900(8)
_cell_angle_gamma 90
_cell_formula_units_Z 4
_cell_length_a 10.8449(11)
_cell_length_b 15.2308(16)
_cell_length_c 26.770(2)
_cell_measurement_reflns_used 36
_cell_measurement_temperature 295.0(10)
_cell_measurement_theta_max 13.6
_cell_measurement_theta_min 10.0
_cell_volume 4379.8(7)
_computing_cell_refinement STADI4
_computing_data_collection 'STADI4 (Stoe & Cie, 1995)'
_computing_data_reduction 'X-RED (Stoe & Cie, 1995)'
_computing_molecular_graphics
;
ORTEP-3 for Windows (Farrugia, 1997)
MERCURY (Version 1.2.1; Bruno <i>et al.</i>,  2002)
RasTop (Valadon, 2004) and POVRay (Version 3.6; Persistence of Vision,
2004)
;
_computing_publication_material 'WinGX (Farrugia, 1999)'
_computing_structure_refinement 'SHELXL97 (Sheldrick, 1997)'
_computing_structure_solution 'SHELXS97 (Sheldrick, 1997)'
_diffrn_ambient_temperature 295.0(10)
_diffrn_measured_fraction_theta_full 0.99
_diffrn_measured_fraction_theta_max 0.99
_diffrn_measurement_device_type 'Philips PW1100'
_diffrn_measurement_method \w
_diffrn_radiation_monochromator 'Planar Graphite'
_diffrn_radiation_source 'fine-focus sealed tube'
_diffrn_radiation_type MoK\a
_diffrn_radiation_wavelength 0.71073
_diffrn_reflns_av_R_equivalents 0.062
_diffrn_reflns_limit_h_max 13
_diffrn_reflns_limit_h_min -13
_diffrn_reflns_limit_k_max 19
_diffrn_reflns_limit_k_min 0
_diffrn_reflns_limit_l_max 34
_diffrn_reflns_limit_l_min 0
_diffrn_reflns_number 9686
_diffrn_reflns_theta_full 26.95
_diffrn_reflns_theta_max 27.0
_diffrn_reflns_theta_min 2.0
_diffrn_standards_decay_% 6.5
_diffrn_standards_interval_time 60
_diffrn_standards_number 3
_exptl_absorpt_coefficient_mu 0.492
_exptl_absorpt_correction_T_max 0.946
_exptl_absorpt_correction_T_min 0.879
_exptl_absorpt_correction_type psi-scan
_exptl_absorpt_process_details '(North <i>et al.</i>,  1968)'
_exptl_crystal_colour yellow
_exptl_crystal_density_diffrn 1.279
_exptl_crystal_density_method 'not measured'
_exptl_crystal_description prism
_exptl_crystal_F_000 1768
_exptl_crystal_size_max 0.2
_exptl_crystal_size_mid 0.1
_exptl_crystal_size_min 0.1
_refine_diff_density_max 0.37
_refine_diff_density_min -0.35
_refine_ls_extinction_method none
_refine_ls_goodness_of_fit_ref 0.95
_refine_ls_hydrogen_treatment constr
_refine_ls_matrix_type full
_refine_ls_number_parameters 596
_refine_ls_number_reflns 9483
_refine_ls_number_restraints 18
_refine_ls_restrained_S_all 0.95
_refine_ls_R_factor_gt 0.070
_refine_ls_shift/su_max 0.007
_refine_ls_structure_factor_coef Fsqd
_refine_ls_weighting_details 'calc w=1/[\s^2^(Fo^2^)+(0.0558P)^2^] where P=(Fo^2^+2Fc^2^)/3'
_refine_ls_weighting_scheme calc
_refine_ls_wR_factor_ref 0.159
_reflns_number_gt 3236
_reflns_number_total 9483
_reflns_threshold_expression I>2\s(I)
_cod_data_source_file tk6292.cif
_cod_data_source_block I
_cod_original_sg_symbol_H-M 'P 21/c'
_cod_database_code 2207913
_cod_database_fobs_code 2207913

loop_
_symmetry_equiv_pos_as_xyz
'x, y, z'
'-x, y+1/2, -z+1/2'
'-x, -y, -z'
'x, -y-1/2, z-1/2'

loop_
_atom_site_label
_atom_site_fract_x
_atom_site_fract_y
_atom_site_fract_z
_atom_site_U_iso_or_equiv
_atom_site_adp_type
_atom_site_calc_flag
_atom_site_refinement_flags
_atom_site_occupancy
_atom_site_disorder_assembly
_atom_site_disorder_group
_atom_site_type_symbol
Ni 0.24253(6) 0.11351(4) 0.24548(2) 0.0444(2) Uani d . 1 . . Ni
O11 0.2924(3) 0.1020(2) 0.17527(10) 0.0497(9) Uani d . 1 . . O
O12 0.0747(3) 0.0630(2) 0.21752(11) 0.0505(9) Uani d . 1 . . O
C11 0.2193(5) 0.0931(3) 0.13454(17) 0.0465(13) Uani d . 1 . . C
C12 0.0892(5) 0.0805(3) 0.12920(16) 0.0484(13) Uani d . 1 . . C
C13 0.0275(4) 0.0627(3) 0.17172(18) 0.0469(12) Uani d . 1 . . C
C14 0.0079(5) 0.1002(3) 0.07858(16) 0.0643(16) Uani d . 1 A . C
H14A 0.0611 0.1023 0.0523 0.077 Uiso calc R 1 . . H
H14B -0.0503 0.0522 0.0708 0.077 Uiso calc R 1 . . H
C15 0.2849(5) 0.0963(3) 0.08844(17) 0.0513(13) Uani d . 1 . . C
C16 0.2705(6) 0.0335(4) 0.05157(19) 0.0755(18) Uani d . 1 . . C
H16 0.2179 -0.0140 0.0543 0.091 Uiso calc R 1 . . H
C17 0.3336(7) 0.0401(4) 0.0104(2) 0.091(2) Uani d . 1 . . C
H17 0.3225 -0.0030 -0.0144 0.109 Uiso calc R 1 . . H
C18 0.4116(6) 0.1084(5) 0.0053(2) 0.093(2) Uani d . 1 . . C
H18 0.4531 0.1123 -0.0228 0.112 Uiso calc R 1 . . H
C19 0.4280(6) 0.1708(5) 0.0419(2) 0.100(2) Uani d . 1 . . C
H19 0.4811 0.2179 0.0390 0.119 Uiso calc R 1 . . H
C110 0.3647(5) 0.1639(4) 0.0840(2) 0.0743(17) Uani d . 1 . . C
H110 0.3775 0.2062 0.1093 0.089 Uiso calc R 1 . . H
C111 -0.1096(5) 0.0398(3) 0.16265(17) 0.0488(13) Uani d . 1 . . C
C112 -0.1952(5) 0.0934(4) 0.1810(2) 0.0652(15) Uani d . 1 . . C
H112 -0.1683 0.1443 0.1983 0.078 Uiso calc R 1 . . H
C113 -0.3197(6) 0.0729(5) 0.1741(2) 0.0825(18) Uani d . 1 . . C
H113 -0.3763 0.1108 0.1860 0.099 Uiso calc R 1 . . H
C114 -0.3615(6) -0.0029(5) 0.1498(2) 0.085(2) Uani d . 1 . . C
H114 -0.4461 -0.0159 0.1446 0.102 Uiso calc R 1 . . H
C115 -0.2778(6) -0.0590(5) 0.1335(2) 0.089(2) Uani d . 1 . . C
H115 -0.3049 -0.1118 0.1184 0.107 Uiso calc R 1 . . H
C116 -0.1529(5) -0.0377(4) 0.13934(19) 0.0698(16) Uani d . 1 . . C
H116 -0.0968 -0.0760 0.1274 0.084 Uiso calc R 1 . . H
C117 -0.0644(5) 0.1849(3) 0.07766(19) 0.0748(10) Uani d D 1 . . C
C118 -0.1911(7) 0.2005(6) 0.0670(3) 0.0748(10) Uani d PD 0.53 A 1 C
H118 -0.2433 0.1529 0.0584 0.090 Uiso calc PR 0.53 A 1 H
C119 -0.2431(7) 0.2804(6) 0.0684(4) 0.0748(10) Uani d PD 0.53 A 1 C
H119 -0.3290 0.2860 0.0607 0.090 Uiso calc PR 0.53 A 1 H
C120 -0.1721(8) 0.3542(5) 0.0811(4) 0.0748(10) Uani d PDU 0.53 A 1 C
H120 -0.2077 0.4098 0.0808 0.090 Uiso calc PR 0.53 A 1 H
C121 -0.0452(8) 0.3419(5) 0.0943(4) 0.0748(10) Uani d PDU 0.53 A 1 C
H121 0.0057 0.3902 0.1029 0.090 Uiso calc PR 0.53 A 1 H
C122 0.0062(7) 0.2601(5) 0.0947(4) 0.0748(10) Uani d PD 0.53 A 1 C
H122 0.0903 0.2534 0.1066 0.090 Uiso calc PR 0.53 A 1 H
C123 -0.1702(8) 0.1791(6) 0.0417(3) 0.0748(10) Uani d PD 0.47 A 2 C
H123 -0.1896 0.1285 0.0229 0.090 Uiso calc PR 0.47 A 2 H
C124 -0.2440(8) 0.2529(6) 0.0359(4) 0.0748(10) Uani d PD 0.47 A 2 C
H124 -0.3139 0.2537 0.0115 0.090 Uiso calc PR 0.47 A 2 H
C125 -0.2157(10) 0.3246(7) 0.0654(4) 0.0748(10) Uani d PDU 0.47 A 2 C
H125 -0.2706 0.3718 0.0631 0.090 Uiso calc PR 0.47 A 2 H
C126 -0.1068(9) 0.3288(6) 0.0989(4) 0.0748(10) Uani d PD 0.47 A 2 C
H126 -0.0862 0.3788 0.1181 0.090 Uiso calc PR 0.47 A 2 H
C127 -0.0293(8) 0.2563(6) 0.1029(4) 0.0748(10) Uani d PDU 0.47 A 2 C
H127 0.0472 0.2583 0.1234 0.090 Uiso calc PR 0.47 A 2 H
O21 0.1849(3) 0.1241(2) 0.31317(11) 0.0505(9) Uani d . 1 . . O
O22 0.4081(3) 0.1641(2) 0.27606(11) 0.0471(8) Uani d . 1 . . O
C21 0.2495(5) 0.1405(3) 0.35508(17) 0.0459(13) Uani d . 1 . . C
C22 0.3795(5) 0.1543(3) 0.36358(17) 0.0502(13) Uani d . 1 . . C
C23 0.4489(4) 0.1691(3) 0.32305(18) 0.0449(12) Uani d . 1 . . C
C24 0.4499(5) 0.1429(3) 0.41652(17) 0.0628(15) Uani d . 1 . . C
H24A 0.5035 0.1934 0.4244 0.075 Uiso calc R 1 . . H
H24B 0.3901 0.1421 0.4404 0.075 Uiso calc R 1 . . H
C25 0.1716(5) 0.1472(4) 0.39754(17) 0.0519(13) Uani d . 1 . . C
C26 0.1813(5) 0.2172(4) 0.43050(19) 0.0704(16) Uani d . 1 . . C
H26 0.2427 0.2594 0.4291 0.085 Uiso calc R 1 . . H
C27 0.0996(7) 0.2245(6) 0.4657(2) 0.105(3) Uani d . 1 . . C
H27 0.1067 0.2717 0.4879 0.126 Uiso calc R 1 . . H
C28 0.0087(7) 0.1634(7) 0.4681(3) 0.116(3) Uani d . 1 . . C
H28 -0.0444 0.1680 0.4924 0.139 Uiso calc R 1 . . H
C29 -0.0034(6) 0.0967(5) 0.4351(2) 0.107(2) Uani d . 1 . . C
H29 -0.0668 0.0559 0.4360 0.128 Uiso calc R 1 . . H
C210 0.0778(5) 0.0880(4) 0.3997(2) 0.0748(17) Uani d . 1 . . C
H210 0.0683 0.0413 0.3771 0.090 Uiso calc R 1 . . H
C211 0.5832(5) 0.1958(3) 0.33378(17) 0.0502(13) Uani d . 1 . . C
C212 0.6726(5) 0.1474(4) 0.31432(19) 0.0613(15) Uani d . 1 . . C
H212 0.6506 0.0961 0.2965 0.074 Uiso calc R 1 . . H
C213 0.7954(6) 0.1752(5) 0.3213(2) 0.0832(19) Uani d . 1 . . C
H213 0.8549 0.1421 0.3079 0.100 Uiso calc R 1 . . H
C214 0.8308(7) 0.2492(5) 0.3472(3) 0.099(2) Uani d . 1 . . C
H214 0.9141 0.2657 0.3527 0.118 Uiso calc R 1 . . H
C215 0.7432(7) 0.2990(5) 0.3649(2) 0.096(2) Uani d . 1 . . C
H215 0.7663 0.3518 0.3810 0.115 Uiso calc R 1 . . H
C216 0.6195(5) 0.2729(4) 0.3596(2) 0.0760(18) Uani d . 1 . . C
H216 0.5610 0.3068 0.3732 0.091 Uiso calc R 1 . . H
C217 0.5285(5) 0.0606(4) 0.42393(18) 0.0562(14) Uani d . 1 . . C
C218 0.6343(6) 0.0567(5) 0.4586(2) 0.094(2) Uani d . 1 . . C
H218 0.6602 0.1074 0.4764 0.113 Uiso calc R 1 . . H
C219 0.7037(6) -0.0184(5) 0.4682(2) 0.097(2) Uani d . 1 . . C
H219 0.7733 -0.0187 0.4927 0.116 Uiso calc R 1 . . H
C220 0.6694(7) -0.0913(5) 0.4418(3) 0.098(2) Uani d . 1 . . C
H220 0.7164 -0.1424 0.4470 0.117 Uiso calc R 1 . . H
C221 0.5668(8) -0.0897(5) 0.4077(3) 0.120(3) Uani d . 1 . . C
H221 0.5416 -0.1409 0.3903 0.144 Uiso calc R 1 . . H
C222 0.4976(6) -0.0144(4) 0.3978(2) 0.090(2) Uani d . 1 . . C
H222 0.4288 -0.0150 0.3729 0.108 Uiso calc R 1 . . H
N31 0.1748(4) 0.2431(3) 0.22909(15) 0.0484(11) Uani d . 1 . . N
C31 0.0786(5) 0.2734(4) 0.25069(19) 0.0631(15) Uani d . 1 . . C
H31 0.0359 0.2344 0.2688 0.076 Uiso calc R 1 . . H
C32 0.2335(5) 0.3004(4) 0.2035(2) 0.0635(15) Uani d . 1 . . C
H32 0.3011 0.2810 0.1886 0.076 Uiso calc R 1 . . H
C33 0.1991(6) 0.3875(4) 0.1980(2) 0.0836(19) Uani d . 1 . . C
H33 0.2414 0.4254 0.1790 0.100 Uiso calc R 1 . . H
C34 0.1015(7) 0.4174(4) 0.2210(2) 0.082(2) Uani d . 1 . . C
H34 0.0777 0.4760 0.2186 0.098 Uiso calc R 1 . . H
C35 0.0405(6) 0.3593(4) 0.2472(2) 0.081(2) Uani d . 1 . . C
H35 -0.0267 0.3777 0.2628 0.097 Uiso calc R 1 . . H
N41 0.3159(4) -0.0125(3) 0.26235(14) 0.0473(10) Uani d . 1 . . N
C41 0.4177(5) -0.0381(4) 0.24427(18) 0.0586(14) Uani d . 1 . . C
H41 0.4573 0.0025 0.2260 0.070 Uiso calc R 1 . . H
C42 0.4687(5) -0.1202(4) 0.2507(2) 0.0688(16) Uani d . 1 . . C
H42 0.5401 -0.1347 0.2368 0.083 Uiso calc R 1 . . H
C43 0.4127(6) -0.1797(4) 0.2776(2) 0.0717(17) Uani d . 1 . . C
H43 0.4446 -0.2363 0.2826 0.086 Uiso calc R 1 . . H
C44 0.3091(6) -0.1553(4) 0.2973(2) 0.0732(17) Uani d . 1 . . C
H44 0.2695 -0.1949 0.3163 0.088 Uiso calc R 1 . . H
C45 0.2623(5) -0.0707(4) 0.28908(18) 0.0577(14) Uani d . 1 . . C
H45 0.1913 -0.0546 0.3028 0.069 Uiso calc R 1 . . H

loop_
_atom_site_aniso_label
_atom_site_aniso_U_11
_atom_site_aniso_U_22
_atom_site_aniso_U_33
_atom_site_aniso_U_12
_atom_site_aniso_U_13
_atom_site_aniso_U_23
Ni 0.0493(4) 0.0469(4) 0.0372(3) 0.0008(3) 0.0067(3) -0.0029(3)
O11 0.056(2) 0.054(2) 0.0389(18) 0.0026(18) 0.0072(16) -0.0008(17)
O12 0.053(2) 0.061(2) 0.0360(18) -0.0072(18) 0.0018(16) 0.0010(16)
C11 0.069(4) 0.035(3) 0.037(3) -0.003(3) 0.009(3) 0.004(2)
C12 0.061(4) 0.047(3) 0.036(3) -0.008(3) 0.006(3) -0.001(2)
C13 0.053(3) 0.035(3) 0.051(3) 0.004(3) 0.001(3) 0.002(2)
C14 0.075(4) 0.076(4) 0.041(3) -0.023(3) 0.004(3) 0.004(3)
C15 0.058(3) 0.054(4) 0.042(3) -0.004(3) 0.008(2) 0.002(3)
C16 0.117(5) 0.060(4) 0.057(3) -0.007(4) 0.038(3) -0.015(3)
C17 0.135(6) 0.076(5) 0.069(4) 0.003(5) 0.044(4) -0.027(4)
C18 0.103(5) 0.116(6) 0.067(4) 0.000(5) 0.038(4) -0.009(5)
C19 0.105(5) 0.111(6) 0.090(5) -0.040(5) 0.040(4) 0.004(5)
C110 0.084(4) 0.080(5) 0.064(4) -0.022(4) 0.030(3) -0.013(3)
C111 0.057(3) 0.051(3) 0.037(3) -0.010(3) 0.000(2) 0.003(3)
C112 0.063(4) 0.058(4) 0.075(4) -0.012(3) 0.012(3) -0.009(3)
C113 0.069(5) 0.085(5) 0.098(5) 0.002(4) 0.024(4) -0.003(4)
C114 0.066(4) 0.112(6) 0.079(4) -0.023(4) 0.015(4) -0.013(4)
C115 0.081(5) 0.095(5) 0.092(5) -0.035(4) 0.015(4) -0.034(4)
C116 0.067(4) 0.071(4) 0.073(4) -0.012(3) 0.013(3) -0.020(3)
C117 0.063(2) 0.091(3) 0.070(2) 0.0053(19) 0.0030(18) 0.0143(19)
C118 0.063(2) 0.091(3) 0.070(2) 0.0053(19) 0.0030(18) 0.0143(19)
C119 0.063(2) 0.091(3) 0.070(2) 0.0053(19) 0.0030(18) 0.0143(19)
C120 0.063(2) 0.091(3) 0.070(2) 0.0053(19) 0.0030(18) 0.0143(19)
C121 0.063(2) 0.091(3) 0.070(2) 0.0053(19) 0.0030(18) 0.0143(19)
C122 0.063(2) 0.091(3) 0.070(2) 0.0053(19) 0.0030(18) 0.0143(19)
C123 0.063(2) 0.091(3) 0.070(2) 0.0053(19) 0.0030(18) 0.0143(19)
C124 0.063(2) 0.091(3) 0.070(2) 0.0053(19) 0.0030(18) 0.0143(19)
C125 0.063(2) 0.091(3) 0.070(2) 0.0053(19) 0.0030(18) 0.0143(19)
C126 0.063(2) 0.091(3) 0.070(2) 0.0053(19) 0.0030(18) 0.0143(19)
C127 0.063(2) 0.091(3) 0.070(2) 0.0053(19) 0.0030(18) 0.0143(19)
O21 0.055(2) 0.061(2) 0.0363(18) -0.0028(18) 0.0077(16) -0.0032(17)
O22 0.054(2) 0.051(2) 0.0357(18) -0.0030(17) 0.0020(16) -0.0020(16)
C21 0.058(3) 0.043(3) 0.036(3) 0.005(3) 0.003(3) 0.002(2)
C22 0.058(4) 0.053(3) 0.039(3) -0.001(3) 0.004(3) -0.003(2)
C23 0.051(3) 0.037(3) 0.046(3) 0.006(2) 0.003(3) 0.001(2)
C24 0.069(4) 0.070(4) 0.048(3) -0.003(3) 0.002(3) -0.011(3)
C25 0.061(4) 0.059(4) 0.036(3) 0.012(3) 0.005(3) -0.003(3)
C26 0.085(4) 0.071(4) 0.057(4) 0.010(3) 0.013(3) -0.007(3)
C27 0.114(6) 0.141(8) 0.062(4) 0.036(5) 0.025(4) -0.030(5)
C28 0.099(6) 0.192(10) 0.064(5) 0.021(6) 0.039(5) -0.004(6)
C29 0.096(5) 0.159(8) 0.073(5) -0.017(5) 0.037(4) 0.002(5)
C210 0.077(4) 0.091(5) 0.061(4) -0.001(4) 0.026(3) -0.010(3)
C211 0.059(4) 0.046(3) 0.044(3) 0.001(3) -0.001(3) 0.001(3)
C212 0.055(4) 0.060(4) 0.068(4) 0.000(3) 0.006(3) -0.001(3)
C213 0.057(4) 0.107(6) 0.086(5) 0.011(4) 0.014(3) 0.003(4)
C214 0.070(5) 0.119(7) 0.101(5) -0.027(5) -0.008(4) -0.015(5)
C215 0.082(5) 0.098(6) 0.104(5) -0.026(5) -0.003(4) -0.034(4)
C216 0.065(4) 0.078(5) 0.083(4) -0.001(4) 0.005(3) -0.017(4)
C217 0.060(4) 0.070(4) 0.038(3) -0.004(3) 0.003(3) 0.004(3)
C218 0.100(5) 0.090(5) 0.081(5) -0.006(4) -0.031(4) -0.006(4)
C219 0.087(5) 0.091(6) 0.100(5) 0.008(5) -0.033(4) 0.021(5)
C220 0.107(6) 0.093(6) 0.086(5) 0.030(5) -0.012(4) 0.012(4)
C221 0.158(7) 0.070(5) 0.112(6) 0.016(5) -0.051(5) -0.009(4)
C222 0.104(5) 0.070(5) 0.084(4) 0.016(4) -0.035(4) -0.005(4)
N31 0.048(3) 0.044(3) 0.052(3) 0.003(2) 0.001(2) -0.006(2)
C31 0.064(4) 0.065(4) 0.059(3) 0.014(3) 0.005(3) -0.004(3)
C32 0.053(4) 0.058(4) 0.079(4) -0.006(3) 0.008(3) -0.011(3)
C33 0.096(5) 0.046(4) 0.106(5) -0.005(4) 0.004(4) -0.004(4)
C34 0.106(6) 0.040(4) 0.094(5) 0.019(4) -0.008(4) -0.008(4)
C35 0.088(5) 0.077(5) 0.075(4) 0.042(4) 0.002(4) -0.010(4)
N41 0.048(3) 0.047(3) 0.046(2) -0.001(2) 0.004(2) -0.001(2)
C41 0.055(4) 0.059(4) 0.064(3) 0.006(3) 0.017(3) 0.006(3)
C42 0.073(4) 0.071(5) 0.064(3) 0.014(4) 0.017(3) 0.000(4)
C43 0.086(5) 0.051(4) 0.076(4) 0.016(4) 0.005(4) -0.010(3)
C44 0.101(5) 0.047(4) 0.072(4) -0.021(4) 0.013(4) 0.002(3)
C45 0.060(4) 0.054(4) 0.061(3) -0.009(3) 0.014(3) -0.003(3)

loop_
_atom_type_symbol
_atom_type_description
_atom_type_scat_dispersion_real
_atom_type_scat_dispersion_imag
_atom_type_scat_source
C C 0.0033 0.0016 'International Tables Vol C Tables 4.2.6.8 and 6.1.1.4'
H H 0 0 'International Tables Vol C Tables 4.2.6.8 and 6.1.1.4'
O O 0.0106 0.006 'International Tables Vol C Tables 4.2.6.8 and 6.1.1.4'
Ni Ni 0.3393 1.1124 'International Tables Vol C Tables 4.2.6.8 and 6.1.1.4'
N N 0.0061 0.0033 'International Tables Vol C Tables 4.2.6.8 and 6.1.1.4'

loop_
_geom_angle_atom_site_label_1
_geom_angle_atom_site_label_2
_geom_angle_atom_site_label_3
_geom_angle
_geom_angle_publ_flag
O11 Ni O12 88.01(12) y
O11 Ni O21 177.25(13) y
O11 Ni O22 94.19(12) y
O11 Ni N31 91.01(14) y
O11 Ni N41 88.79(14) y
O12 Ni O21 89.34(12) y
O12 Ni O22 177.80(12) y
O12 Ni N31 90.49(14) y
O12 Ni N41 91.58(14) y
O21 Ni O22 88.47(12) y
O21 Ni N31 88.30(14) y
O21 Ni N41 92.00(14) y
O22 Ni N31 89.55(14) y
O22 Ni N41 88.39(13) y
N31 Ni N41 177.91(16) y
C11 O11 Ni 126.3(3) ?
C13 O12 Ni 125.8(3) ?
O11 C11 C12 127.0(4) ?
O11 C11 C15 113.1(4) ?
C12 C11 C15 119.9(4) ?
C11 C12 C13 121.2(4) ?
C11 C12 C14 120.4(4) ?
C13 C12 C14 117.7(4) ?
O12 C13 C12 127.2(4) ?
O12 C13 C111 114.5(4) ?
C12 C13 C111 118.3(4) ?
C117 C14 C12 114.5(4) ?
C117 C14 H14A 108.6 ?
C12 C14 H14A 108.6 ?
C117 C14 H14B 108.6 ?
C12 C14 H14B 108.6 ?
H14A C14 H14B 107.6 ?
C110 C15 C16 118.5(5) ?
C110 C15 C11 118.2(5) ?
C16 C15 C11 123.3(5) ?
C15 C16 C17 120.4(6) ?
C15 C16 H16 119.8 ?
C17 C16 H16 119.8 ?
C18 C17 C16 121.3(6) ?
C18 C17 H17 119.3 ?
C16 C17 H17 119.3 ?
C17 C18 C19 119.1(6) ?
C17 C18 H18 120.5 ?
C19 C18 H18 120.5 ?
C18 C19 C110 119.8(6) ?
C18 C19 H19 120.1 ?
C110 C19 H19 120.1 ?
C15 C110 C19 120.9(5) ?
C15 C110 H110 119.5 ?
C19 C110 H110 119.5 ?
C112 C111 C116 117.5(5) ?
C112 C111 C13 120.1(5) ?
C116 C111 C13 122.2(5) ?
C111 C112 C113 121.1(5) ?
C111 C112 H112 119.5 ?
C113 C112 H112 119.5 ?
C114 C113 C112 120.7(6) ?
C114 C113 H113 119.7 ?
C112 C113 H113 119.7 ?
C115 C114 C113 119.2(6) ?
C115 C114 H114 120.4 ?
C113 C114 H114 120.4 ?
C114 C115 C116 120.3(6) ?
C114 C115 H115 119.9 ?
C116 C115 H115 119.9 ?
C115 C116 C111 121.1(6) ?
C115 C116 H116 119.5 ?
C111 C116 H116 119.5 ?
C127 C117 C123 124.1(6) ?
C127 C117 C118 99.9(6) ?
C123 C117 C122 129.0(6) ?
C118 C117 C122 113.8(5) ?
C127 C117 C14 126.1(6) ?
C123 C117 C14 109.5(5) ?
C118 C117 C14 130.5(6) ?
C122 C117 C14 115.4(5) ?
C119 C118 C117 124.0(6) ?
C119 C118 H118 118.0 ?
C117 C118 H118 118.0 ?
C118 C119 C120 121.5(6) ?
C118 C119 H119 119.2 ?
C120 C119 H119 119.2 ?
C119 C120 C121 117.0(6) ?
C119 C120 H120 121.5 ?
C121 C120 H120 121.5 ?
C122 C121 C120 121.1(6) ?
C122 C121 H121 119.5 ?
C120 C121 H121 119.5 ?
C121 C122 C117 122.2(6) ?
C121 C122 H122 118.9 ?
C117 C122 H122 118.9 ?
C117 C123 C124 116.0(6) ?
C117 C123 H123 122.0 ?
C124 C123 H123 122.0 ?
C125 C124 C123 120.5(6) ?
C125 C124 H124 119.7 ?
C123 C124 H124 119.7 ?
C124 C125 C126 121.2(7) ?
C124 C125 H125 119.4 ?
C126 C125 H125 119.4 ?
C125 C126 C127 118.1(6) ?
C125 C126 H126 121.0 ?
C127 C126 H126 121.0 ?
C117 C127 C126 119.5(7) ?
C117 C127 H127 120.3 ?
C126 C127 H127 120.3 ?
C21 O21 Ni 128.0(3) ?
C23 O22 Ni 126.2(3) ?
O21 C21 C22 126.3(4) ?
O21 C21 C25 112.5(4) ?
C22 C21 C25 121.2(4) ?
C21 C22 C23 121.5(4) ?
C21 C22 C24 119.6(4) ?
C23 C22 C24 118.5(5) ?
O22 C23 C22 126.5(4) ?
O22 C23 C211 113.6(4) ?
C22 C23 C211 119.9(4) ?
C217 C24 C22 114.7(4) ?
C217 C24 H24A 108.6 ?
C22 C24 H24A 108.6 ?
C217 C24 H24B 108.6 ?
C22 C24 H24B 108.6 ?
H24A C24 H24B 107.6 ?
C210 C25 C26 118.4(5) ?
C210 C25 C21 118.9(5) ?
C26 C25 C21 122.2(5) ?
C25 C26 C27 119.9(6) ?
C25 C26 H26 120.1 ?
C27 C26 H26 120.1 ?
C28 C27 C26 120.8(7) ?
C28 C27 H27 119.6 ?
C26 C27 H27 119.6 ?
C29 C28 C27 119.4(7) ?
C29 C28 H28 120.3 ?
C27 C28 H28 120.3 ?
C28 C29 C210 120.6(7) ?
C28 C29 H29 119.7 ?
C210 C29 H29 119.7 ?
C25 C210 C29 120.8(6) ?
C25 C210 H210 119.6 ?
C29 C210 H210 119.6 ?
C212 C211 C216 118.3(5) ?
C212 C211 C23 119.9(5) ?
C216 C211 C23 121.6(5) ?
C211 C212 C213 120.0(5) ?
C211 C212 H212 120.0 ?
C213 C212 H212 120.0 ?
C214 C213 C212 121.7(6) ?
C214 C213 H213 119.2 ?
C212 C213 H213 119.2 ?
C213 C214 C215 119.0(7) ?
C213 C214 H214 120.5 ?
C215 C214 H214 120.5 ?
C214 C215 C216 121.2(6) ?
C214 C215 H215 119.4 ?
C216 C215 H215 119.4 ?
C215 C216 C211 119.8(6) ?
C215 C216 H216 120.1 ?
C211 C216 H216 120.1 ?
C222 C217 C218 115.8(6) ?
C222 C217 C24 122.4(5) ?
C218 C217 C24 121.8(5) ?
C219 C218 C217 123.2(6) ?
C219 C218 H218 118.4 ?
C217 C218 H218 118.4 ?
C220 C219 C218 119.0(6) ?
C220 C219 H219 120.5 ?
C218 C219 H219 120.5 ?
C221 C220 C219 119.2(7) ?
C221 C220 H220 120.4 ?
C219 C220 H220 120.4 ?
C220 C221 C222 121.8(6) ?
C220 C221 H221 119.1 ?
C222 C221 H221 119.1 ?
C217 C222 C221 120.9(6) ?
C217 C222 H222 119.6 ?
C221 C222 H222 119.6 ?
C32 N31 C31 117.0(5) ?
C32 N31 Ni 122.7(4) ?
C31 N31 Ni 119.8(4) ?
N31 C31 C35 123.0(6) ?
N31 C31 H31 118.5 ?
C35 C31 H31 118.5 ?
N31 C32 C33 123.1(6) ?
N31 C32 H32 118.4 ?
C33 C32 H32 118.4 ?
C34 C33 C32 118.9(6) ?
C34 C33 H33 120.5 ?
C32 C33 H33 120.5 ?
C35 C34 C33 118.5(6) ?
C35 C34 H34 120.7 ?
C33 C34 H34 120.7 ?
C34 C35 C31 119.5(6) ?
C34 C35 H35 120.2 ?
C31 C35 H35 120.2 ?
C41 N41 C45 116.8(5) ?
C41 N41 Ni 120.1(4) ?
C45 N41 Ni 123.1(4) ?
N41 C41 C42 124.5(5) ?
N41 C41 H41 117.7 ?
C42 C41 H41 117.7 ?
C43 C42 C41 118.4(5) ?
C43 C42 H42 120.8 ?
C41 C42 H42 120.8 ?
C42 C43 C44 118.6(6) ?
C42 C43 H43 120.7 ?
C44 C43 H43 120.7 ?
C43 C44 C45 119.7(6) ?
C43 C44 H44 120.1 ?
C45 C44 H44 120.1 ?
N41 C45 C44 121.9(5) ?
N41 C45 H45 119.0 ?
C44 C45 H45 119.0 ?

loop_
_geom_bond_atom_site_label_1
_geom_bond_atom_site_label_2
_geom_bond_distance
_geom_bond_publ_flag
Ni O11 2.033(3) y
Ni O12 2.023(3) y
Ni O21 2.003(3) y
Ni O22 2.021(3) y
Ni N31 2.131(4) y
Ni N41 2.103(4) y
O11 C11 1.264(5) ?
O12 C13 1.262(5) ?
C11 C12 1.412(6) ?
C11 C15 1.508(6) ?
C12 C13 1.423(6) ?
C12 C14 1.541(6) ?
C13 C111 1.514(6) ?
C14 C117 1.508(7) ?
C14 H14A 0.9700 ?
C14 H14B 0.9700 ?
C15 C110 1.361(7) ?
C15 C16 1.368(6) ?
C16 C17 1.379(7) ?
C16 H16 0.9300 ?
C17 C18 1.359(8) ?
C17 H17 0.9300 ?
C18 C19 1.357(8) ?
C18 H18 0.9300 ?
C19 C110 1.403(7) ?
C19 H19 0.9300 ?
C110 H110 0.9300 ?
C111 C112 1.377(6) ?
C111 C116 1.386(7) ?
C112 C113 1.373(7) ?
C112 H112 0.9300 ?
C113 C114 1.370(8) ?
C113 H113 0.9300 ?
C114 C115 1.361(8) ?
C114 H114 0.9300 ?
C115 C116 1.381(7) ?
C115 H115 0.9300 ?
C116 H116 0.9300 ?
C117 C127 1.310(7) ?
C117 C123 1.395(7) ?
C117 C118 1.385(7) ?
C117 C122 1.418(7) ?
C118 C119 1.343(7) ?
C118 H118 0.9300 ?
C119 C120 1.378(7) ?
C119 H119 0.9300 ?
C120 C121 1.385(7) ?
C120 H120 0.9300 ?
C121 C122 1.365(7) ?
C121 H121 0.9300 ?
C122 H122 0.9300 ?
C123 C124 1.376(8) ?
C123 H123 0.9300 ?
C124 C125 1.359(8) ?
C124 H124 0.9300 ?
C125 C126 1.382(8) ?
C125 H125 0.9300 ?
C126 C127 1.382(8) ?
C126 H126 0.9300 ?
C127 H127 0.9300 ?
O21 C21 1.263(5) ?
O22 C23 1.277(5) ?
C21 C22 1.413(6) ?
C21 C25 1.509(6) ?
C22 C23 1.421(6) ?
C22 C24 1.525(6) ?
C23 C211 1.501(6) ?
C24 C217 1.512(7) ?
C24 H24A 0.9700 ?
C24 H24B 0.9700 ?
C25 C210 1.366(7) ?
C25 C26 1.379(7) ?
C26 C27 1.383(7) ?
C26 H26 0.9300 ?
C27 C28 1.363(9) ?
C27 H27 0.9300 ?
C28 C29 1.341(9) ?
C28 H28 0.9300 ?
C29 C210 1.387(7) ?
C29 H29 0.9300 ?
C210 H210 0.9300 ?
C211 C212 1.376(6) ?
C211 C216 1.391(7) ?
C212 C213 1.385(7) ?
C212 H212 0.9300 ?
C213 C214 1.350(8) ?
C213 H213 0.9300 ?
C214 C215 1.352(8) ?
C214 H214 0.9300 ?
C215 C216 1.388(7) ?
C215 H215 0.9300 ?
C216 H216 0.9300 ?
C217 C222 1.358(7) ?
C217 C218 1.374(7) ?
C218 C219 1.375(8) ?
C218 H218 0.9300 ?
C219 C220 1.342(8) ?
C219 H219 0.9300 ?
C220 C221 1.338(8) ?
C220 H220 0.9300 ?
C221 C222 1.376(8) ?
C221 H221 0.9300 ?
C222 H222 0.9300 ?
N31 C32 1.325(6) ?
N31 C31 1.342(6) ?
C31 C35 1.371(7) ?
C31 H31 0.9300 ?
C32 C33 1.381(7) ?
C32 H32 0.9300 ?
C33 C34 1.373(8) ?
C33 H33 0.9300 ?
C34 C35 1.357(7) ?
C34 H34 0.9300 ?
C35 H35 0.9300 ?
N41 C41 1.324(5) ?
N41 C45 1.323(6) ?
C41 C42 1.368(6) ?
C41 H41 0.9300 ?
C42 C43 1.354(7) ?
C42 H42 0.9300 ?
C43 C44 1.358(7) ?
C43 H43 0.9300 ?
C44 C45 1.391(7) ?
C44 H44 0.9300 ?
C45 H45 0.9300 ?

loop_
_geom_hbond_atom_site_label_D
_geom_hbond_atom_site_label_H
_geom_hbond_atom_site_label_A
_geom_hbond_site_symmetry_A
_geom_hbond_distance_DH
_geom_hbond_distance_HA
_geom_hbond_distance_DA
_geom_hbond_angle_DHA
_geom_hbond_publ_flag
C34 H34 O12 2 0.93 2.86 3.488(7) 126 yes
C35 H35 O12 2 0.93 2.94 3.524(6) 123 yes
C42 H42 O22 2_645 0.93 3.14 3.652(6) 117 yes
C43 H43 O22 2_645 0.93 2.83 3.500(6) 130 yes

loop_
_geom_torsion_atom_site_label_1
_geom_torsion_atom_site_label_2
_geom_torsion_atom_site_label_3
_geom_torsion_atom_site_label_4
_geom_torsion
O22 Ni O11 C11 -161.8(4)
O12 Ni O11 C11 18.3(4)
N41 Ni O11 C11 109.9(4)
N31 Ni O11 C11 -72.2(4)
O21 Ni O12 C13 157.8(4)
O11 Ni O12 C13 -21.5(4)
N41 Ni O12 C13 -110.2(4)
N31 Ni O12 C13 69.5(4)
Ni O11 C11 C12 -6.9(7)
Ni O11 C11 C15 173.7(3)
O11 C11 C12 C13 -9.9(8)
C15 C11 C12 C13 169.5(4)
O11 C11 C12 C14 160.2(5)
C15 C11 C12 C14 -20.4(7)
Ni O12 C13 C12 13.8(7)
Ni O12 C13 C111 -166.8(3)
C11 C12 C13 O12 6.2(8)
C14 C12 C13 O12 -164.3(4)
C11 C12 C13 C111 -173.2(4)
C14 C12 C13 C111 16.4(6)
C11 C12 C14 C117 -103.7(5)
C13 C12 C14 C117 66.8(6)
O11 C11 C15 C110 -49.9(6)
C12 C11 C15 C110 130.6(5)
O11 C11 C15 C16 128.4(5)
C12 C11 C15 C16 -51.1(7)
C110 C15 C16 C17 -1.5(9)
C11 C15 C16 C17 -179.8(5)
C15 C16 C17 C18 0.3(10)
C16 C17 C18 C19 0.4(11)
C17 C18 C19 C110 0.0(11)
C16 C15 C110 C19 2.0(9)
C11 C15 C110 C19 -179.7(5)
C18 C19 C110 C15 -1.2(10)
O12 C13 C111 C112 63.4(6)
C12 C13 C111 C112 -117.2(5)
O12 C13 C111 C116 -111.8(5)
C12 C13 C111 C116 67.6(6)
C116 C111 C112 C113 -3.2(8)
C13 C111 C112 C113 -178.7(5)
C111 C112 C113 C114 1.7(9)
C112 C113 C114 C115 1.4(10)
C113 C114 C115 C116 -2.9(10)
C114 C115 C116 C111 1.3(9)
C112 C111 C116 C115 1.8(8)
C13 C111 C116 C115 177.1(5)
C12 C14 C117 C127 31.6(10)
C12 C14 C117 C123 -154.2(5)
C12 C14 C117 C118 -123.0(7)
C12 C14 C117 C122 50.6(8)
C127 C117 C118 C119 19.6(10)
C123 C117 C118 C119 -119.9(13)
C122 C117 C118 C119 5.3(11)
C14 C117 C118 C119 178.9(7)
C117 C118 C119 C120 -0.2(13)
C118 C119 C120 C121 -2.6(14)
C119 C120 C121 C122 -0.2(16)
C120 C121 C122 C117 5.7(16)
C127 C117 C122 C121 -54.8(18)
C123 C117 C122 C121 28.0(15)
C118 C117 C122 C121 -8.0(13)
C14 C117 C122 C121 177.4(8)
C127 C117 C123 C124 -4.2(12)
C118 C117 C123 C124 46.4(9)
C122 C117 C123 C124 -27.7(12)
C14 C117 C123 C124 -178.5(7)
C117 C123 C124 C125 -2.7(13)
C123 C124 C125 C126 5.9(18)
C124 C125 C126 C127 -2.5(18)
C123 C117 C127 C126 7.7(16)
C118 C117 C127 C126 -18.3(13)
C122 C117 C127 C126 119(3)
C14 C117 C127 C126 -179.0(8)
C125 C126 C127 C117 -4.2(17)
O22 Ni O21 C21 -11.4(4)
O12 Ni O21 C21 168.5(4)
N41 Ni O21 C21 76.9(4)
N31 Ni O21 C21 -101.0(4)
O21 Ni O22 C23 17.1(4)
O11 Ni O22 C23 -163.6(4)
N41 Ni O22 C23 -74.9(4)
N31 Ni O22 C23 105.4(4)
Ni O21 C21 C22 -0.9(7)
Ni O21 C21 C25 177.5(3)
O21 C21 C22 C23 13.5(8)
C25 C21 C22 C23 -164.7(4)
O21 C21 C22 C24 -159.4(4)
C25 C21 C22 C24 22.4(7)
Ni O22 C23 C22 -11.4(7)
Ni O22 C23 C211 170.2(3)
C21 C22 C23 O22 -6.7(8)
C24 C22 C23 O22 166.2(4)
C21 C22 C23 C211 171.6(4)
C24 C22 C23 C211 -15.5(7)
C21 C22 C24 C217 106.4(5)
C23 C22 C24 C217 -66.7(6)
O21 C21 C25 C210 41.6(6)
C22 C21 C25 C210 -140.0(5)
O21 C21 C25 C26 -129.9(5)
C22 C21 C25 C26 48.5(7)
C210 C25 C26 C27 2.1(8)
C21 C25 C26 C27 173.7(5)
C25 C26 C27 C28 -0.3(10)
C26 C27 C28 C29 -1.7(12)
C27 C28 C29 C210 1.9(12)
C26 C25 C210 C29 -1.9(8)
C21 C25 C210 C29 -173.8(5)
C28 C29 C210 C25 -0.1(10)
O22 C23 C211 C212 -56.5(6)
C22 C23 C211 C212 124.9(5)
O22 C23 C211 C216 118.0(5)
C22 C23 C211 C216 -60.6(7)
C216 C211 C212 C213 1.0(8)
C23 C211 C212 C213 175.6(5)
C211 C212 C213 C214 0.2(9)
C212 C213 C214 C215 -2.6(10)
C213 C214 C215 C216 3.7(11)
C214 C215 C216 C211 -2.5(10)
C212 C211 C216 C215 0.2(8)
C23 C211 C216 C215 -174.4(5)
C22 C24 C217 C222 -30.3(8)
C22 C24 C217 C218 151.3(5)
C222 C217 C218 C219 -2.3(9)
C24 C217 C218 C219 176.2(6)
C217 C218 C219 C220 2.0(11)
C218 C219 C220 C221 -1.9(11)
C219 C220 C221 C222 2.2(12)
C218 C217 C222 C221 2.6(9)
C24 C217 C222 C221 -175.9(6)
C220 C221 C222 C217 -2.7(12)
O21 Ni N31 C32 142.0(4)
O22 Ni N31 C32 53.5(4)
O12 Ni N31 C32 -128.7(4)
O11 Ni N31 C32 -40.7(4)
O21 Ni N31 C31 -28.8(3)
O22 Ni N31 C31 -117.3(3)
O12 Ni N31 C31 60.5(3)
O11 Ni N31 C31 148.5(3)
C32 N31 C31 C35 -0.1(7)
Ni N31 C31 C35 171.2(4)
C31 N31 C32 C33 -0.8(7)
Ni N31 C32 C33 -171.8(4)
N31 C32 C33 C34 1.7(9)
C32 C33 C34 C35 -1.6(9)
C33 C34 C35 C31 0.9(9)
N31 C31 C35 C34 0.0(9)
O21 Ni N41 C41 -145.9(4)
O22 Ni N41 C41 -57.5(4)
O12 Ni N41 C41 124.7(4)
O11 Ni N41 C41 36.7(4)
O21 Ni N41 C45 36.9(4)
O22 Ni N41 C45 125.3(4)
O12 Ni N41 C45 -52.5(4)
O11 Ni N41 C45 -140.5(4)
C45 N41 C41 C42 1.2(7)
Ni N41 C41 C42 -176.1(4)
N41 C41 C42 C43 -0.6(8)
C41 C42 C43 C44 -0.4(8)
C42 C43 C44 C45 0.6(8)
C41 N41 C45 C44 -0.9(7)
Ni N41 C45 C44 176.4(4)
C43 C44 C45 N41 0.0(8)
